data_7031354
loop_
_publ_author_name
'Steichen, Marc'
'Brooks, Neil R.'
'Van Meervelt, Luc'
'Fransaer, Jan'
'Binnemans, Koen'

_publ_section_title
;
 Homoleptic and heteroleptic N-alkylimidazole zinc(ii)-containing ionic
 liquids for high current density electrodeposition.
;
_journal_issue 32
_journal_name_full 'Dalton transactions (Cambridge, England : 2003)'
_journal_page_first 12329
_journal_page_last 12341
_journal_paper_doi 10.1039/c4dt00182f
_journal_volume 43
_journal_year 2014
_chemical_formula_moiety 'C24 H36 N12 Zn, 2(C2 F6 N O4 S2)'
_chemical_formula_sum 'C28 H36 F12 N14 O8 S4 Zn'
_chemical_formula_weight 1118.32
_chemical_melting_point 338
_chemical_name_systematic
;
hexakis(N-methylimidazole) zinc(II) bis(trifluoromethylsulfony)limide
;
_space_group_crystal_system monoclinic
_space_group_IT_number 14
_space_group_name_Hall '-P 2yn'
_space_group_name_H-M_alt 'P 1 21/n 1'
_symmetry_space_group_name_Hall '-P 2yn'
_symmetry_space_group_name_H-M 'P 1 21/n 1'
_atom_sites_solution_hydrogens geom
_atom_sites_solution_primary direct
_atom_sites_solution_secondary difmap
_audit_creation_date 2013-09-12
_audit_creation_method
;
Olex2 1.2-beta
(compiled 2013.08.21 svn.r2771 for OlexSys, GUI svn.r4586)
;
_cell_angle_alpha 90.00
_cell_angle_beta 92.4412(10)
_cell_angle_gamma 90.00
_cell_formula_units_Z 4
_cell_length_a 8.18271(10)
_cell_length_b 20.1947(3)
_cell_length_c 27.0549(3)
_cell_measurement_reflns_used 10560
_cell_measurement_temperature 100(2)
_cell_measurement_theta_max 29.0620
_cell_measurement_theta_min 3.0280
_cell_volume 4466.69(10)
_computing_cell_refinement
;
CrysAlisPro, Agilent Technologies,
Version 1.171.36.28 (release 01-02-2013 CrysAlis171 .NET)
(compiled Feb  1 2013,16:14:44)
;
_computing_data_collection
;
CrysAlisPro, Agilent Technologies,
Version 1.171.36.28 (release 01-02-2013 CrysAlis171 .NET)
(compiled Feb  1 2013,16:14:44)
;
_computing_data_reduction
;
CrysAlisPro, Agilent Technologies,
Version 1.171.36.28 (release 01-02-2013 CrysAlis171 .NET)
(compiled Feb  1 2013,16:14:44)
;
_computing_molecular_graphics
;
O. V. Dolomanov, L. J. Bourhis, R. J. Gildea, J. A. K. Howard and H. Puschmann,
OLEX2: a complete structure solution, refinement and analysis program.
J. Appl. Cryst. (2009). 42, 339-341.
;
_computing_publication_material
;
O. V. Dolomanov, L. J. Bourhis, R. J. Gildea, J. A. K. Howard and H. Puschmann,
OLEX2: a complete structure solution, refinement and analysis program.
J. Appl. Cryst. (2009). 42, 339-341.
;
_computing_structure_refinement
;
SHELX, G.M. Sheldrick, Acta Cryst.
(2008). A64, 112-122
;
_computing_structure_solution
;
SHELX, G.M. Sheldrick, Acta Cryst.
(2008). A64, 112-122
;
_diffrn_ambient_temperature 100(2)
_diffrn_detector_area_resol_mean 15.9631
_diffrn_measured_fraction_theta_full 0.9985
_diffrn_measured_fraction_theta_max 0.8510
_diffrn_measurement_device_type 'SuperNova, Single source at offset, Eos'
_diffrn_measurement_method '\w scans'
_diffrn_orient_matrix_UB_11 -0.0281890000
_diffrn_orient_matrix_UB_12 -0.0311891000
_diffrn_orient_matrix_UB_13 -0.0088985000
_diffrn_orient_matrix_UB_21 0.0629234000
_diffrn_orient_matrix_UB_22 -0.0159604000
_diffrn_orient_matrix_UB_23 0.0143688000
_diffrn_orient_matrix_UB_31 -0.0526682000
_diffrn_orient_matrix_UB_32 -0.0023768000
_diffrn_orient_matrix_UB_33 0.0200796000
_diffrn_radiation_monochromator mirror
_diffrn_radiation_type 'Mo K\a'
_diffrn_radiation_wavelength 0.71073
_diffrn_reflns_av_R_equivalents 0.0189
_diffrn_reflns_av_unetI/netI 0.0287
_diffrn_reflns_limit_h_max 10
_diffrn_reflns_limit_h_min -10
_diffrn_reflns_limit_k_max 14
_diffrn_reflns_limit_k_min -27
_diffrn_reflns_limit_l_max 33
_diffrn_reflns_limit_l_min -34
_diffrn_reflns_number 22708
_diffrn_reflns_theta_full 26.00
_diffrn_reflns_theta_max 29.21
_diffrn_reflns_theta_min 2.76
_diffrn_source 'SuperNova (Mo) X-ray Source'
_exptl_absorpt_coefficient_mu 0.849
_exptl_absorpt_correction_T_max 1.00000
_exptl_absorpt_correction_T_min 0.84093
_exptl_absorpt_correction_type multi-scan
_exptl_absorpt_process_details
;
CrysAlisPro, Agilent Technologies,
Version 1.171.36.28 (release 01-02-2013 CrysAlis171 .NET)
(compiled Feb  1 2013,16:14:44)
Empirical absorption correction using spherical harmonics,
 implemented in SCALE3 ABSPACK scaling algorithm.
;
_exptl_crystal_colour colourless
_exptl_crystal_density_diffrn 1.663
_exptl_crystal_density_method 'not measured'
_exptl_crystal_description block
_exptl_crystal_F_000 2272
_exptl_crystal_size_max 0.46
_exptl_crystal_size_mid 0.2
_exptl_crystal_size_min 0.2
_refine_diff_density_max 0.452
_refine_diff_density_min -0.338
_refine_diff_density_rms 0.055
_refine_ls_extinction_coef 0.00054(7)
_refine_ls_extinction_expression Fc^*^=kFc[1+0.001xFc^2^\l^3^/sin(2\q)]^-1/4^
_refine_ls_extinction_method SHELXL
_refine_ls_goodness_of_fit_ref 1.054
_refine_ls_hydrogen_treatment constr
_refine_ls_matrix_type full
_refine_ls_number_parameters 609
_refine_ls_number_reflns 10303
_refine_ls_number_restraints 0
_refine_ls_restrained_S_all 1.054
_refine_ls_R_factor_all 0.0361
_refine_ls_R_factor_gt 0.0293
_refine_ls_shift/su_max 0.001
_refine_ls_shift/su_mean 0.000
_refine_ls_structure_factor_coef Fsqd
_refine_ls_weighting_details 'calc w=1/[\s^2^(Fo^2^)+(0.0252P)^2^+2.5309P] where P=(Fo^2^+2Fc^2^)/3'
_refine_ls_weighting_scheme calc
_refine_ls_wR_factor_gt 0.0667
_refine_ls_wR_factor_ref 0.0701
_reflns_number_gt 9031
_reflns_number_total 10303
_reflns_threshold_expression >2sigma(I)
_cod_data_source_file c4dt00182f2.cif
_cod_data_source_block nrb121
_cod_depositor_comments 'Adding full bibliography for 7031354--7031358.cif.'
_cod_original_cell_volume 4466.69(9)
_cod_database_code 7031354
_chemical_oxdiff_formula 'Zn C4 F12 S4 O8 N2 C24 H36 N12'
_reflns_odcompleteness_completeness 99.85
_reflns_odcompleteness_iscentric 1
_reflns_odcompleteness_theta 26.32
_olex2_refinement_description
;
1. Fixed Uiso
 At 1.2 times of:
  All C(H) groups
 At 1.5 times of:
  All C(H,H,H) groups, All C(H,H,H,H,H,H) groups
2. Others
 Fixed Sof: H6A(0.5) H6B(0.5) H6C(0.5) H6D(0.5) H6E(0.5) H6F(0.5) H36A(0.5)
 H36B(0.5) H36C(0.5) H36D(0.5) H36E(0.5) H36F(0.5)
3.a Aromatic/amide H refined with riding coordinates:
 C10(H10), C11(H11), C32(H32), C4(H4), C14(H14), C16(H16), C8(H8), C5(H5),
 C2(H2), C17(H17), C29(H29), C26(H26), C35(H35), C23(H23), C22(H22), C34(H34),
 C28(H28), C20(H20)
3.b Disordered Me refined with riding coordinates:
 C6(H6A,H6B,H6C,H6D,H6E,H6F), C36(H36A,H36B,H36C,H36D,H36E,H36F)
3.c Idealised Me refined as rotating group:
 C12(H12A,H12B,H12C), C30(H30A,H30B,H30C), C18(H18A,H18B,H18C), C24(H24A,H24B,
 H24C)
;

loop_
_space_group_symop_id
_space_group_symop_operation_xyz
1 'x, y, z'
2 '-x+1/2, y+1/2, -z+1/2'
3 '-x, -y, -z'
4 'x-1/2, -y-1/2, z-1/2'

loop_
_atom_site_label
_atom_site_type_symbol
_atom_site_fract_x
_atom_site_fract_y
_atom_site_fract_z
_atom_site_U_iso_or_equiv
_atom_site_adp_type
_atom_site_occupancy
_atom_site_symmetry_multiplicity
_atom_site_calc_flag
_atom_site_refinement_flags
Zn1 Zn 0.01965(2) 0.247223(9) 0.093806(6) 0.01085(5) Uani 1 1 d .
S45 S 0.15972(5) -0.08278(2) 0.213328(15) 0.01870(9) Uani 1 1 d .
S41 S 0.21433(5) -0.04216(2) 0.117185(15) 0.01666(9) Uani 1 1 d .
F38 F 0.06612(15) -0.15675(6) 0.10271(5) 0.0392(3) Uani 1 1 d .
F51 F 0.09330(15) 0.04352(6) 0.22178(4) 0.0335(3) Uani 1 1 d .
N13 N -0.14483(16) 0.16414(7) 0.09885(5) 0.0130(3) Uani 1 1 d .
F50 F 0.05267(17) -0.01521(7) 0.28630(4) 0.0445(3) Uani 1 1 d .
N31 N 0.17982(16) 0.33294(7) 0.08863(5) 0.0145(3) Uani 1 1 d .
N15 N -0.27292(16) 0.07978(7) 0.13131(5) 0.0156(3) Uani 1 1 d .
N3 N -0.16817(16) 0.36132(7) 0.21268(5) 0.0157(3) Uani 1 1 d .
N1 N -0.11893(16) 0.29853(7) 0.14835(5) 0.0129(3) Uani 1 1 d .
N7 N -0.13657(16) 0.28616(7) 0.03319(5) 0.0133(3) Uani 1 1 d .
O43 O 0.34867(16) -0.01339(7) 0.09271(5) 0.0273(3) Uani 1 1 d .
F39 F 0.31927(15) -0.15662(6) 0.08570(5) 0.0411(3) Uani 1 1 d .
F49 F 0.29718(16) 0.01095(7) 0.26761(5) 0.0444(3) Uani 1 1 d .
C10 C -0.3455(2) 0.33411(9) -0.00918(6) 0.0198(4) Uani 1 1 d .
H10 H -0.4456 0.3563 -0.0172 0.024 Uiso 1 1 calc R
C11 C -0.2843(2) 0.31806(9) 0.03676(6) 0.0178(3) Uani 1 1 d .
H11 H -0.3357 0.3274 0.0668 0.021 Uiso 1 1 calc R
O46 O -0.00670(15) -0.09588(7) 0.19841(5) 0.0272(3) Uani 1 1 d .
N27 N 0.29268(16) 0.19121(8) 0.22873(5) 0.0170(3) Uani 1 1 d .
N19 N 0.16507(16) 0.19351(7) 0.04180(5) 0.0142(3) Uani 1 1 d .
O42 O 0.05902(15) -0.01012(7) 0.11266(4) 0.0239(3) Uani 1 1 d .
C32 C 0.1586(2) 0.38389(8) 0.05857(6) 0.0168(3) Uani 1 1 d .
H32 H 0.0741 0.3866 0.0335 0.020 Uiso 1 1 calc R
N25 N 0.17767(16) 0.20792(7) 0.15462(5) 0.0142(3) Uani 1 1 d .
N44 N 0.27672(17) -0.06398(8) 0.17045(5) 0.0191(3) Uani 1 1 d .
C4 C -0.3016(2) 0.32100(9) 0.20539(6) 0.0189(4) Uani 1 1 d .
H4 H -0.3971 0.3202 0.2242 0.023 Uiso 1 1 calc R
C14 C -0.1454(2) 0.12135(8) 0.13548(6) 0.0164(3) Uani 1 1 d .
H14 H -0.0648 0.1200 0.1618 0.020 Uiso 1 1 calc R
C16 C -0.3604(2) 0.09648(8) 0.08872(6) 0.0158(3) Uani 1 1 d .
H16 H -0.4570 0.0757 0.0756 0.019 Uiso 1 1 calc R
N9 N -0.23380(17) 0.31183(7) -0.04160(5) 0.0176(3) Uani 1 1 d .
N21 N 0.25856(17) 0.11220(7) -0.00347(5) 0.0183(3) Uani 1 1 d .
C8 C -0.1109(2) 0.28347(8) -0.01471(6) 0.0148(3) Uani 1 1 d .
H8 H -0.0174 0.2639 -0.0284 0.018 Uiso 1 1 calc R
O47 O 0.24308(17) -0.12815(7) 0.24601(5) 0.0291(3) Uani 1 1 d .
C5 C -0.26966(19) 0.28236(9) 0.16586(6) 0.0169(3) Uani 1 1 d .
H5 H -0.3406 0.2492 0.1523 0.020 Uiso 1 1 calc R
C2 C -0.06250(19) 0.34632(8) 0.17767(6) 0.0150(3) Uani 1 1 d .
H2 H 0.0401 0.3675 0.1744 0.018 Uiso 1 1 calc R
C17 C -0.28108(19) 0.14860(8) 0.06919(6) 0.0144(3) Uani 1 1 d .
H17 H -0.3142 0.1711 0.0396 0.017 Uiso 1 1 calc R
C29 C 0.3283(2) 0.17898(9) 0.14992(6) 0.0201(4) Uani 1 1 d .
H29 H 0.3747 0.1679 0.1194 0.024 Uiso 1 1 calc R
C26 C 0.1615(2) 0.21429(9) 0.20267(6) 0.0169(3) Uani 1 1 d .
H26 H 0.0682 0.2330 0.2171 0.020 Uiso 1 1 calc R
C37 C 0.1833(2) -0.12075(10) 0.08426(7) 0.0256(4) Uani 1 1 d .
N33 N 0.27047(17) 0.43140(7) 0.06768(5) 0.0188(3) Uani 1 1 d .
C35 C 0.3137(2) 0.34915(10) 0.11890(6) 0.0214(4) Uani 1 1 d .
H35 H 0.3596 0.3220 0.1446 0.026 Uiso 1 1 calc R
F40 F 0.14252(17) -0.10811(7) 0.03714(4) 0.0440(3) Uani 1 1 d .
C23 C 0.2799(2) 0.21805(9) 0.01087(6) 0.0206(4) Uani 1 1 d .
H23 H 0.3139 0.2630 0.0095 0.025 Uiso 1 1 calc R
C12 C -0.2435(2) 0.31930(10) -0.09529(6) 0.0266(4) Uani 1 1 d .
H12A H -0.1329 0.3234 -0.1075 0.040 Uiso 1 1 calc R
H12B H -0.3067 0.3591 -0.1041 0.040 Uiso 1 1 calc R
H12C H -0.2973 0.2804 -0.1103 0.040 Uiso 1 1 calc R
C6 C -0.1440(2) 0.41121(10) 0.25109(7) 0.0239(4) Uani 1 1 d .
H6A H -0.2395 0.4122 0.2717 0.036 Uiso 0.50 1 calc PR
H6B H -0.1301 0.4547 0.2358 0.036 Uiso 0.50 1 calc PR
H6C H -0.0461 0.4004 0.2716 0.036 Uiso 0.50 1 calc PR
H6D H -0.0377 0.4327 0.2477 0.036 Uiso 0.50 1 calc PR
H6E H -0.1470 0.3901 0.2837 0.036 Uiso 0.50 1 calc PR
H6F H -0.2310 0.4445 0.2478 0.036 Uiso 0.50 1 calc PR
C22 C 0.3371(2) 0.16849(10) -0.01729(7) 0.0235(4) Uani 1 1 d .
H22 H 0.4163 0.1721 -0.0418 0.028 Uiso 1 1 calc R
C34 C 0.3698(2) 0.40964(10) 0.10644(7) 0.0239(4) Uani 1 1 d .
H34 H 0.4602 0.4325 0.1216 0.029 Uiso 1 1 calc R
C28 C 0.4008(2) 0.16862(9) 0.19536(6) 0.0206(4) Uani 1 1 d .
H28 H 0.5053 0.1496 0.2025 0.025 Uiso 1 1 calc R
C30 C 0.3168(2) 0.19181(11) 0.28252(6) 0.0264(4) Uani 1 1 d .
H30A H 0.3395 0.2371 0.2938 0.040 Uiso 1 1 calc R
H30B H 0.4093 0.1632 0.2923 0.040 Uiso 1 1 calc R
H30C H 0.2177 0.1755 0.2976 0.040 Uiso 1 1 calc R
C48 C 0.1514(2) -0.00619(10) 0.24921(7) 0.0253(4) Uani 1 1 d .
C36 C 0.2809(3) 0.49492(9) 0.04220(8) 0.0291(4) Uani 1 1 d .
H36A H 0.3742 0.5201 0.0562 0.044 Uiso 0.50 1 calc PR
H36B H 0.1799 0.5200 0.0464 0.044 Uiso 0.50 1 calc PR
H36C H 0.2957 0.4873 0.0069 0.044 Uiso 0.50 1 calc PR
H36D H 0.1924 0.4981 0.0168 0.044 Uiso 0.50 1 calc PR
H36E H 0.3866 0.4982 0.0266 0.044 Uiso 0.50 1 calc PR
H36F H 0.2708 0.5310 0.0661 0.044 Uiso 0.50 1 calc PR
C20 C 0.1562(2) 0.12960(9) 0.03209(6) 0.0168(3) Uani 1 1 d .
H20 H 0.0865 0.0996 0.0481 0.020 Uiso 1 1 calc R
C18 C -0.3065(2) 0.02540(9) 0.16484(7) 0.0239(4) Uani 1 1 d .
H18A H -0.2372 -0.0125 0.1573 0.036 Uiso 1 1 calc R
H18B H -0.4218 0.0126 0.1607 0.036 Uiso 1 1 calc R
H18C H -0.2830 0.0396 0.1991 0.036 Uiso 1 1 calc R
C24 C 0.2754(3) 0.04642(10) -0.02530(7) 0.0283(4) Uani 1 1 d .
H24A H 0.2532 0.0126 -0.0005 0.042 Uiso 1 1 calc R
H24B H 0.3870 0.0409 -0.0364 0.042 Uiso 1 1 calc R
H24C H 0.1974 0.0417 -0.0536 0.042 Uiso 1 1 calc R
S56 S 0.79565(5) 0.58672(2) 0.095785(15) 0.01822(9) Uani 1 1 d .
S60 S 0.69662(5) 0.65026(2) 0.181298(16) 0.01916(9) Uani 1 1 d .
F54 F 0.98566(13) 0.49599(6) 0.13663(4) 0.0306(3) Uani 1 1 d .
F55 F 0.81315(16) 0.45992(6) 0.08060(5) 0.0371(3) Uani 1 1 d .
O61 O 0.53671(15) 0.62321(7) 0.17334(5) 0.0246(3) Uani 1 1 d .
F53 F 0.73067(13) 0.48646(6) 0.15242(4) 0.0315(3) Uani 1 1 d .
O58 O 0.92406(16) 0.59814(7) 0.06257(5) 0.0272(3) Uani 1 1 d .
F66 F 0.62448(16) 0.74418(6) 0.11792(4) 0.0364(3) Uani 1 1 d .
O57 O 0.63125(15) 0.58536(7) 0.07589(5) 0.0255(3) Uani 1 1 d .
F65 F 0.56170(15) 0.76541(6) 0.19275(5) 0.0400(3) Uani 1 1 d .
F64 F 0.81287(15) 0.77046(6) 0.17225(5) 0.0403(3) Uani 1 1 d .
O62 O 0.76799(16) 0.65071(8) 0.23024(5) 0.0314(3) Uani 1 1 d .
C52 C 0.8335(2) 0.50251(9) 0.11780(7) 0.0225(4) Uani 1 1 d .
N59 N 0.83018(17) 0.62837(8) 0.14399(5) 0.0211(3) Uani 1 1 d .
C63 C 0.6740(2) 0.73763(10) 0.16502(7) 0.0268(4) Uani 1 1 d .

loop_
_atom_site_aniso_label
_atom_site_aniso_U_11
_atom_site_aniso_U_22
_atom_site_aniso_U_33
_atom_site_aniso_U_23
_atom_site_aniso_U_13
_atom_site_aniso_U_12
Zn1 0.01140(9) 0.01159(9) 0.00953(9) 0.00029(7) 0.00028(6) 0.00001(7)
S45 0.0191(2) 0.0208(2) 0.0164(2) 0.00348(17) 0.00379(15) 0.00147(17)
S41 0.01689(19) 0.0187(2) 0.01445(19) 0.00048(17) 0.00155(14) -0.00431(16)
F38 0.0389(7) 0.0318(7) 0.0485(7) -0.0177(6) 0.0203(6) -0.0202(6)
F51 0.0476(7) 0.0236(6) 0.0287(6) 0.0015(5) -0.0045(5) 0.0096(5)
N13 0.0142(6) 0.0116(7) 0.0131(6) 0.0004(5) 0.0009(5) 0.0000(5)
F50 0.0638(9) 0.0451(8) 0.0264(6) 0.0007(6) 0.0216(6) 0.0157(7)
N31 0.0130(6) 0.0163(7) 0.0143(6) -0.0017(6) 0.0012(5) -0.0015(5)
N15 0.0161(7) 0.0128(7) 0.0182(7) 0.0048(6) 0.0027(5) 0.0000(5)
N3 0.0161(7) 0.0173(7) 0.0140(6) -0.0039(6) 0.0024(5) 0.0008(6)
N1 0.0117(6) 0.0139(7) 0.0131(6) -0.0001(5) 0.0008(5) 0.0004(5)
N7 0.0147(6) 0.0116(7) 0.0134(6) 0.0009(6) -0.0012(5) -0.0012(5)
O43 0.0279(7) 0.0337(8) 0.0206(6) 0.0033(6) 0.0054(5) -0.0135(6)
F39 0.0351(7) 0.0335(7) 0.0558(8) -0.0135(6) 0.0159(6) 0.0053(6)
F49 0.0430(7) 0.0463(8) 0.0421(7) -0.0176(6) -0.0197(6) 0.0055(6)
C10 0.0156(8) 0.0190(9) 0.0245(9) 0.0052(8) -0.0040(7) 0.0001(7)
C11 0.0163(8) 0.0160(8) 0.0210(8) 0.0015(7) 0.0007(6) 0.0011(7)
O46 0.0198(6) 0.0345(8) 0.0278(7) 0.0031(6) 0.0064(5) -0.0062(6)
N27 0.0155(7) 0.0237(8) 0.0116(6) 0.0030(6) -0.0010(5) 0.0004(6)
N19 0.0149(6) 0.0161(7) 0.0115(6) -0.0002(6) 0.0007(5) 0.0011(6)
O42 0.0253(7) 0.0253(7) 0.0210(6) 0.0021(6) -0.0022(5) 0.0048(6)
C32 0.0177(8) 0.0162(8) 0.0162(8) -0.0011(7) -0.0007(6) -0.0039(7)
N25 0.0131(6) 0.0166(7) 0.0127(6) 0.0007(6) 0.0001(5) 0.0014(5)
N44 0.0145(7) 0.0263(8) 0.0166(7) 0.0013(6) 0.0019(5) -0.0016(6)
C4 0.0155(8) 0.0238(9) 0.0178(8) -0.0027(7) 0.0045(6) -0.0006(7)
C14 0.0168(8) 0.0145(8) 0.0178(8) 0.0032(7) 0.0001(6) -0.0006(7)
C16 0.0159(8) 0.0147(8) 0.0167(8) -0.0009(7) 0.0002(6) -0.0007(6)
N9 0.0211(7) 0.0181(7) 0.0130(7) 0.0038(6) -0.0055(5) -0.0047(6)
N21 0.0218(7) 0.0193(8) 0.0138(7) -0.0034(6) 0.0019(5) 0.0067(6)
C8 0.0167(8) 0.0140(8) 0.0133(7) 0.0015(7) -0.0022(6) -0.0028(6)
O47 0.0371(8) 0.0275(7) 0.0228(7) 0.0097(6) 0.0037(5) 0.0094(6)
C5 0.0143(8) 0.0194(9) 0.0170(8) -0.0012(7) 0.0018(6) -0.0009(7)
C2 0.0145(7) 0.0157(8) 0.0149(8) -0.0013(7) 0.0013(6) 0.0014(6)
C17 0.0167(8) 0.0144(8) 0.0122(7) -0.0003(7) -0.0001(6) -0.0012(6)
C29 0.0167(8) 0.0283(10) 0.0153(8) -0.0014(7) 0.0014(6) 0.0062(7)
C26 0.0142(8) 0.0220(9) 0.0143(8) 0.0017(7) 0.0006(6) 0.0029(7)
C37 0.0239(9) 0.0290(10) 0.0245(9) -0.0064(8) 0.0072(7) -0.0051(8)
N33 0.0206(7) 0.0165(7) 0.0196(7) -0.0028(6) 0.0043(6) -0.0067(6)
C35 0.0163(8) 0.0278(10) 0.0198(8) 0.0008(8) -0.0036(6) -0.0036(7)
F40 0.0539(8) 0.0559(9) 0.0220(6) -0.0149(6) -0.0007(5) -0.0084(7)
C23 0.0195(8) 0.0212(9) 0.0216(9) 0.0027(8) 0.0061(7) -0.0020(7)
C12 0.0358(10) 0.0308(11) 0.0124(8) 0.0054(8) -0.0093(7) -0.0074(9)
C6 0.0229(9) 0.0270(10) 0.0221(9) -0.0131(8) 0.0041(7) -0.0013(8)
C22 0.0235(9) 0.0273(10) 0.0203(9) 0.0027(8) 0.0090(7) 0.0043(8)
C34 0.0175(8) 0.0299(10) 0.0242(9) -0.0044(8) -0.0017(7) -0.0089(8)
C28 0.0151(8) 0.0279(10) 0.0188(8) 0.0018(8) -0.0002(6) 0.0056(7)
C30 0.0223(9) 0.0446(12) 0.0122(8) 0.0040(8) -0.0030(6) 0.0021(9)
C48 0.0289(10) 0.0286(10) 0.0182(9) 0.0016(8) 0.0002(7) 0.0079(8)
C36 0.0372(11) 0.0173(9) 0.0328(10) 0.0022(8) 0.0040(8) -0.0106(8)
C20 0.0189(8) 0.0192(9) 0.0124(7) -0.0005(7) 0.0021(6) 0.0010(7)
C18 0.0249(9) 0.0193(9) 0.0276(10) 0.0120(8) 0.0026(7) -0.0050(7)
C24 0.0379(11) 0.0246(10) 0.0227(9) -0.0081(8) 0.0045(8) 0.0100(9)
S56 0.0192(2) 0.0169(2) 0.0183(2) 0.00192(17) -0.00293(15) -0.00134(16)
S60 0.0171(2) 0.0217(2) 0.0185(2) 0.00148(18) -0.00256(15) -0.00099(17)
F54 0.0212(5) 0.0301(6) 0.0401(6) 0.0072(5) -0.0057(5) 0.0057(5)
F55 0.0485(7) 0.0209(6) 0.0412(7) -0.0083(5) -0.0072(6) 0.0015(5)
O61 0.0182(6) 0.0275(7) 0.0279(7) 0.0039(6) 0.0004(5) -0.0038(5)
F53 0.0289(6) 0.0287(6) 0.0372(6) 0.0141(5) 0.0033(5) -0.0045(5)
O58 0.0323(7) 0.0276(7) 0.0221(7) 0.0023(6) 0.0057(5) -0.0060(6)
F66 0.0438(7) 0.0294(7) 0.0358(7) 0.0137(6) -0.0001(5) 0.0033(6)
O57 0.0242(7) 0.0258(7) 0.0256(7) -0.0017(6) -0.0107(5) 0.0020(6)
F65 0.0392(7) 0.0291(7) 0.0529(8) -0.0071(6) 0.0149(6) 0.0059(6)
F64 0.0361(7) 0.0279(6) 0.0573(8) -0.0095(6) 0.0076(6) -0.0135(6)
O62 0.0283(7) 0.0462(9) 0.0192(6) -0.0003(6) -0.0057(5) 0.0022(7)
C52 0.0207(9) 0.0197(9) 0.0268(9) 0.0020(8) -0.0022(7) -0.0001(7)
N59 0.0169(7) 0.0223(8) 0.0239(8) -0.0041(7) -0.0032(6) -0.0014(6)
C63 0.0248(9) 0.0227(10) 0.0332(10) -0.0024(9) 0.0032(8) -0.0011(8)

loop_
_atom_type_symbol
_atom_type_description
_atom_type_scat_dispersion_real
_atom_type_scat_dispersion_imag
_atom_type_scat_source
C C 0.0033 0.0016 'International Tables Vol C Tables 4.2.6.8 and 6.1.1.4'
H H 0.0000 0.0000 'International Tables Vol C Tables 4.2.6.8 and 6.1.1.4'
N N 0.0061 0.0033 'International Tables Vol C Tables 4.2.6.8 and 6.1.1.4'
O O 0.0106 0.0060 'International Tables Vol C Tables 4.2.6.8 and 6.1.1.4'
F F 0.0171 0.0103 'International Tables Vol C Tables 4.2.6.8 and 6.1.1.4'
S S 0.1246 0.1234 'International Tables Vol C Tables 4.2.6.8 and 6.1.1.4'
Zn Zn 0.2839 1.4301 'International Tables Vol C Tables 4.2.6.8 and 6.1.1.4'

loop_
_geom_angle_atom_site_label_1
_geom_angle_atom_site_label_2
_geom_angle_atom_site_label_3
_geom_angle
N13 Zn1 N31 178.40(5)
N13 Zn1 N1 89.02(5)
N13 Zn1 N7 88.89(5)
N13 Zn1 N19 90.75(5)
N13 Zn1 N25 91.18(5)
N31 Zn1 N7 90.01(5)
N31 Zn1 N25 89.92(5)
N1 Zn1 N31 89.86(5)
N1 Zn1 N7 91.88(5)
N1 Zn1 N19 177.38(5)
N1 Zn1 N25 88.34(5)
N7 Zn1 N25 179.77(5)
N19 Zn1 N31 90.42(5)
N19 Zn1 N7 90.73(5)
N19 Zn1 N25 89.06(5)
O46 S45 N44 115.90(8)
O46 S45 C48 104.49(9)
N44 S45 C48 102.92(9)
O47 S45 O46 118.75(9)
O47 S45 N44 108.69(8)
O47 S45 C48 103.99(8)
O43 S41 N44 108.20(8)
O43 S41 C37 102.71(8)
O42 S41 O43 118.39(8)
O42 S41 N44 117.35(8)
O42 S41 C37 104.27(8)
N44 S41 C37 103.63(9)
C14 N13 Zn1 125.48(11)
C14 N13 C17 105.06(13)
C17 N13 Zn1 129.02(11)
C32 N31 Zn1 126.56(11)
C32 N31 C35 105.16(14)
C35 N31 Zn1 127.96(12)
C14 N15 C16 107.05(13)
C14 N15 C18 125.87(14)
C16 N15 C18 127.03(14)
C4 N3 C6 126.72(14)
C2 N3 C4 107.30(14)
C2 N3 C6 125.99(14)
C5 N1 Zn1 128.57(11)
C2 N1 Zn1 125.45(11)
C2 N1 C5 105.16(13)
C11 N7 Zn1 127.15(11)
C8 N7 Zn1 127.53(11)
C8 N7 C11 105.32(13)
C11 C10 N9 106.08(15)
C10 C11 N7 109.77(15)
C26 N27 C28 107.10(13)
C26 N27 C30 126.27(15)
C28 N27 C30 126.61(14)
C23 N19 Zn1 128.40(12)
C20 N19 Zn1 126.24(11)
C20 N19 C23 105.33(14)
N31 C32 N33 111.95(15)
C29 N25 Zn1 125.84(11)
C26 N25 Zn1 128.50(11)
C26 N25 C29 105.11(13)
S41 N44 S45 123.84(9)
C5 C4 N3 106.03(14)
N13 C14 N15 112.07(14)
C17 C16 N15 106.08(14)
C10 N9 C12 126.46(15)
C8 N9 C10 107.33(14)
C8 N9 C12 126.19(15)
C22 N21 C24 126.28(15)
C20 N21 C22 106.99(15)
C20 N21 C24 126.63(16)
N7 C8 N9 111.51(15)
C4 C5 N1 109.84(15)
N1 C2 N3 111.67(14)
C16 C17 N13 109.74(14)
C28 C29 N25 109.92(15)
N25 C26 N27 111.87(14)
F38 C37 S41 112.43(12)
F38 C37 F39 108.08(17)
F38 C37 F40 108.19(16)
F39 C37 S41 111.09(13)
F39 C37 F40 108.01(15)
F40 C37 S41 108.91(14)
C32 N33 C34 106.79(15)
C32 N33 C36 126.49(15)
C34 N33 C36 126.69(15)
C34 C35 N31 109.63(16)
C22 C23 N19 109.71(16)
C23 C22 N21 106.47(15)
C35 C34 N33 106.46(15)
C29 C28 N27 105.99(14)
F51 C48 S45 111.35(12)
F51 C48 F50 108.16(15)
F50 C48 S45 108.82(14)
F49 C48 S45 111.65(13)
F49 C48 F51 108.07(17)
F49 C48 F50 108.70(15)
N19 C20 N21 111.51(15)
O58 S56 C52 103.67(8)
O58 S56 N59 108.97(8)
O57 S56 O58 118.16(8)
O57 S56 C52 104.44(8)
O57 S56 N59 117.23(8)
N59 S56 C52 101.91(8)
O61 S60 N59 116.82(8)
O61 S60 C63 104.52(8)
O62 S60 O61 118.70(8)
O62 S60 N59 109.14(8)
O62 S60 C63 104.56(9)
N59 S60 C63 100.48(9)
F54 C52 S56 111.11(13)
F55 C52 S56 110.00(12)
F55 C52 F54 108.10(15)
F53 C52 S56 110.77(13)
F53 C52 F54 108.48(15)
F53 C52 F55 108.30(15)
S56 N59 S60 125.16(9)
F66 C63 S60 110.58(13)
F66 C63 F65 107.97(16)
F65 C63 S60 109.62(13)
F64 C63 S60 111.77(14)
F64 C63 F66 108.49(16)
F64 C63 F65 108.30(16)

loop_
_geom_bond_atom_site_label_1
_geom_bond_atom_site_label_2
_geom_bond_distance
Zn1 N13 2.1588(13)
Zn1 N31 2.1793(14)
Zn1 N1 2.1631(13)
Zn1 N7 2.1824(13)
Zn1 N19 2.1713(13)
Zn1 N25 2.1973(13)
S45 O46 1.4284(13)
S45 N44 1.5816(14)
S45 O47 1.4266(13)
S45 C48 1.829(2)
S41 O43 1.4305(13)
S41 O42 1.4266(13)
S41 N44 1.5712(15)
S41 C37 1.833(2)
F38 C37 1.318(2)
F51 C48 1.325(2)
N13 C14 1.315(2)
N13 C17 1.382(2)
F50 C48 1.327(2)
N31 C32 1.318(2)
N31 C35 1.379(2)
N15 C14 1.340(2)
N15 C16 1.372(2)
N15 C18 1.458(2)
N3 C4 1.369(2)
N3 C2 1.344(2)
N3 C6 1.455(2)
N1 C5 1.379(2)
N1 C2 1.320(2)
N7 C11 1.377(2)
N7 C8 1.323(2)
F39 C37 1.327(2)
F49 C48 1.319(2)
C10 C11 1.359(2)
C10 N9 1.370(2)
N27 C26 1.343(2)
N27 C28 1.369(2)
N27 C30 1.460(2)
N19 C23 1.377(2)
N19 C20 1.319(2)
C32 N33 1.342(2)
N25 C29 1.375(2)
N25 C26 1.318(2)
C4 C5 1.358(2)
C16 C17 1.356(2)
N9 C8 1.344(2)
N9 C12 1.459(2)
N21 C22 1.366(2)
N21 C20 1.349(2)
N21 C24 1.463(2)
C29 C28 1.359(2)
C37 F40 1.329(2)
N33 C34 1.372(2)
N33 C36 1.460(2)
C35 C34 1.353(3)
C23 C22 1.353(3)
S56 O58 1.4301(13)
S56 O57 1.4277(13)
S56 C52 1.8240(19)
S56 N59 1.5674(15)
S60 O61 1.4257(13)
S60 O62 1.4242(13)
S60 N59 1.5819(15)
S60 C63 1.826(2)
F54 C52 1.331(2)
F55 C52 1.329(2)
F53 C52 1.326(2)
F66 C63 1.327(2)
F65 C63 1.334(2)
F64 C63 1.323(2)
